data_4105650
loop_
_publ_author_name
'Sebastian Henke'
'Roland A. Fischer'

_publ_section_title
;
 Gated Channels in a Honeycomb-like Zinc-Dicarboxylate-Bipyridine
 Framework with Flexible Alkyl Ether Side Chains
;
_journal_name_full 'Journal of the American Chemical Society'
_journal_page_first 2064
_journal_page_last 2067
_journal_paper_doi 10.1021/ja109317e
_journal_volume 133
_journal_year 2011
_chemical_formula_moiety 'C32 H28 N2 O12 Zn2'
_chemical_formula_sum 'C32 H28 N2 O12 Zn2'
_chemical_formula_weight 763.30
_chemical_name_systematic
; 
 ? 
;
_space_group_IT_number 14
_symmetry_cell_setting monoclinic
_symmetry_space_group_name_Hall '-P 2ybc'
_symmetry_space_group_name_H-M 'P 1 21/c 1'
_atom_sites_solution_hydrogens geom
_atom_sites_solution_primary direct
_atom_sites_solution_secondary difmap
_audit_creation_method SHELXL-97
_cell_angle_alpha 90.00
_cell_angle_beta 91.524(2)
_cell_angle_gamma 90.00
_cell_formula_units_Z 4
_cell_length_a 14.0138(2)
_cell_length_b 10.9075(2)
_cell_length_c 21.7501(4)
_cell_measurement_reflns_used 15790
_cell_measurement_temperature 110(2)
_cell_measurement_theta_max 28.9262
_cell_measurement_theta_min 2.9887
_cell_volume 3323.45(10)
_computing_cell_refinement 'CrysAlis RED 1.171.13; Oxford Diffraction'
_computing_data_collection 'CrysAlis CCD 1.171.13; Oxford Diffraction'
_computing_data_reduction 'CrysAlis RED 1.171.13; Oxford Diffraction'
_computing_molecular_graphics 'VMD - Visuell Molecular Dynamics'
_computing_publication_material 'VMD - Visuell Molecular Dynamics'
_computing_structure_refinement 'SHELXL-97 (Sheldrick, 1997)'
_computing_structure_solution 'SHELXS-97 (Sheldrick, 1990)'
_diffrn_ambient_temperature 110(2)
_diffrn_measured_fraction_theta_full 0.997
_diffrn_measured_fraction_theta_max 0.894
_diffrn_measurement_device_type 'Sapphire2-CCD, Oxford Diffraction'
_diffrn_measurement_method '\w scans'
_diffrn_radiation_monochromator graphite
_diffrn_radiation_source 'Enhance (Mo) X-ray Source'
_diffrn_radiation_type MoK\a
_diffrn_radiation_wavelength 0.71073
_diffrn_reflns_av_R_equivalents 0.0310
_diffrn_reflns_av_sigmaI/netI 0.0436
_diffrn_reflns_limit_h_max 18
_diffrn_reflns_limit_h_min -18
_diffrn_reflns_limit_k_max 14
_diffrn_reflns_limit_k_min -14
_diffrn_reflns_limit_l_max 28
_diffrn_reflns_limit_l_min -29
_diffrn_reflns_number 41840
_diffrn_reflns_theta_full 25.00
_diffrn_reflns_theta_max 27.89
_diffrn_reflns_theta_min 2.99
_exptl_absorpt_coefficient_mu 1.509
_exptl_absorpt_correction_T_max 0.650
_exptl_absorpt_correction_T_min 0.549
_exptl_absorpt_correction_type empirical
_exptl_absorpt_process_details 'SCALE3 ABSPACK'
_exptl_crystal_colour colorless
_exptl_crystal_density_diffrn 1.525
_exptl_crystal_description prism
_exptl_crystal_F_000 780
_exptl_crystal_size_max 0.41
_exptl_crystal_size_mid 0.35
_exptl_crystal_size_min 0.29
_platon_squeeze_details
;
;
_refine_diff_density_max 1.876
_refine_diff_density_min -0.398
_refine_diff_density_rms 0.114
_refine_ls_extinction_method none
_refine_ls_goodness_of_fit_ref 1.012
_refine_ls_hydrogen_treatment constr
_refine_ls_matrix_type full
_refine_ls_number_parameters 397
_refine_ls_number_reflns 7881
_refine_ls_number_restraints 18
_refine_ls_restrained_S_all 1.019
_refine_ls_R_factor_all 0.0708
_refine_ls_R_factor_gt 0.0456
_refine_ls_shift/su_max 0.000
_refine_ls_shift/su_mean 0.000
_refine_ls_structure_factor_coef Fsqd
_refine_ls_weighting_details 'calc w=1/[\s^2^(Fo^2^)+(0.0852P)^2^+0.0000P] where P=(Fo^2^+2Fc^2^)/3'
_refine_ls_weighting_scheme calc
_refine_ls_wR_factor_gt 0.1331
_refine_ls_wR_factor_ref 0.1394
_reflns_number_gt 4990
_reflns_number_total 7881
_reflns_threshold_expression >2sigma(I)
_cod_data_source_file ja109317e_si_003.cif
_cod_data_source_block '[Zn2(ME-bdc)2(bipy)]n'
_cod_database_code 4105650

loop_
_symmetry_equiv_pos_as_xyz
'x, y, z'
'-x, y+1/2, -z+1/2'
'-x, -y, -z'
'x, -y-1/2, z-1/2'

loop_
_atom_site_label
_atom_site_type_symbol
_atom_site_fract_x
_atom_site_fract_y
_atom_site_fract_z
_atom_site_U_iso_or_equiv
_atom_site_adp_type
_atom_site_occupancy
_atom_site_symmetry_multiplicity
_atom_site_calc_flag
_atom_site_refinement_flags
_atom_site_disorder_group
Zn1 Zn 0.09647(2) 0.29547(3) 0.079120(16) 0.01419(11) Uani 1 1 d . .
Zn2 Zn 0.30497(2) 0.29607(3) 0.083626(16) 0.01378(11) Uani 1 1 d . .
O8 O 0.1179(2) 0.1121(3) 0.08147(17) 0.0525(9) Uani 1 1 d . .
O7 O 0.2741(2) 0.1167(3) 0.08698(17) 0.0521(9) Uani 1 1 d . .
N2 N 0.44952(19) 0.2959(3) 0.08304(12) 0.0185(6) Uani 1 1 d . .
N1 N -0.04765(18) 0.2964(3) 0.08097(13) 0.0193(6) Uani 1 1 d . .
C8 C -0.2468(2) 0.2952(3) 0.08224(17) 0.0245(8) Uani 1 1 d . .
C3 C 0.6476(2) 0.2960(3) 0.08231(16) 0.0230(7) Uani 1 1 d . .
C11 C 0.1974(2) 0.5306(3) 0.07975(15) 0.0200(7) Uani 1 1 d . .
C12 C 0.1980(2) 0.6679(3) 0.08267(17) 0.0223(7) Uani 1 1 d . .
O6 O 0.12429(19) 0.2880(3) -0.01275(12) 0.0458(9) Uani 1 1 d . .
O5 O 0.1313(2) 0.2989(3) 0.17095(12) 0.0426(8) Uani 1 1 d . .
O4 O 0.11784(17) 0.4789(2) 0.07818(13) 0.0319(6) Uani 1 1 d . .
O3 O 0.2808(2) 0.2875(3) -0.00912(12) 0.0500(9) Uani 1 1 d . .
O2 O 0.27558(18) 0.4770(2) 0.07903(15) 0.0394(7) Uani 1 1 d . .
C15 C 0.1974(3) 0.0620(3) 0.08463(17) 0.0239(7) Uani 1 1 d . .
O1 O 0.2881(2) 0.3020(3) 0.17554(12) 0.0510(9) Uani 1 1 d . .
C16 C 0.1983(3) -0.0754(3) 0.08539(18) 0.0274(8) Uani 1 1 d . .
C14 C 0.1165(3) 0.7334(3) 0.06766(18) 0.0265(8) Uani 1 1 d . .
H14 H 0.0595 0.6905 0.0568 0.032 Uiso 1 1 calc R .
C18 C 0.1160(3) -0.1405(3) 0.06815(17) 0.0257(8) Uani 1 1 d . .
H18 H 0.0593 -0.0974 0.0567 0.031 Uiso 1 1 calc R .
C30 C 0.2029(3) 0.2781(3) -0.03671(15) 0.0220(7) Uani 1 1 d . .
C17 C 0.2807(3) -0.1400(4) 0.1020(2) 0.0449(12) Uani 1 1 d . .
C19 C 0.2084(3) 0.2967(4) 0.19900(16) 0.0306(8) Uani 1 1 d . .
C13 C 0.2805(3) 0.7316(4) 0.1002(2) 0.0395(11) Uani 1 1 d . .
C10 C -0.0981(2) 0.3992(3) 0.07050(16) 0.0247(8) Uani 1 1 d . .
H10 H -0.0646 0.4733 0.0632 0.030 Uiso 1 1 calc R .
C6 C -0.0970(3) 0.1935(4) 0.0917(2) 0.0327(9) Uani 1 1 d . .
H6 H -0.0621 0.1197 0.0985 0.039 Uiso 1 1 calc R .
C29 C 0.2055(3) 0.2546(4) -0.10473(16) 0.0302(9) Uani 1 1 d . .
C9 C -0.1960(2) 0.4020(3) 0.06993(17) 0.0277(8) Uani 1 1 d . .
H9 H -0.2291 0.4762 0.0612 0.033 Uiso 1 1 calc R .
C20 C 0.2068(3) 0.2827(4) 0.26769(17) 0.0373(10) Uani 1 1 d . .
C7 C -0.1947(3) 0.1885(4) 0.0936(2) 0.0342(10) Uani 1 1 d . .
H7 H -0.2262 0.1137 0.1024 0.041 Uiso 1 1 calc R .
C2 C 0.5987(3) 0.2375(4) 0.1281(2) 0.0391(11) Uani 1 1 d . .
H2 H 0.6326 0.1954 0.1601 0.047 Uiso 1 1 calc R .
C5 C 0.4967(3) 0.3508(4) 0.03844(18) 0.0350(10) Uani 1 1 d . .
H5 H 0.4610 0.3894 0.0062 0.042 Uiso 1 1 calc R .
C4 C 0.5947(3) 0.3544(4) 0.03684(19) 0.0338(10) Uani 1 1 d . .
H4 H 0.6256 0.3967 0.0047 0.041 Uiso 1 1 calc R .
C1 C 0.5004(3) 0.2406(4) 0.12704(18) 0.0331(9) Uani 1 1 d . .
H1 H 0.4677 0.2013 0.1593 0.040 Uiso 1 1 calc R .
C24 C 0.2778(8) 0.3116(11) 0.3045(5) 0.052(3) Uani 0.50 1 d PU 1
C23 C 0.1235(7) 0.2206(10) 0.2957(4) 0.044(2) Uani 0.50 1 d P 1
C28 C 0.2802(8) 0.2064(14) -0.1325(5) 0.064(4) Uani 0.50 1 d P 1
C27 C 0.1237(6) 0.2931(10) -0.1422(4) 0.044(2) Uani 0.50 1 d P 1
C22 C 0.2843(6) 0.2263(10) 0.2994(4) 0.036(2) Uani 0.50 1 d P 2
C26 C 0.2839(7) 0.2973(11) -0.1389(5) 0.044(2) Uani 0.50 1 d P 2
C25 C 0.1371(9) 0.1908(12) -0.1346(5) 0.067(3) Uani 0.50 1 d PU 2
C21 C 0.1351(10) 0.3280(14) 0.3036(5) 0.082(4) Uani 0.50 1 d PU 2
O9 O 0.3618(4) 0.6734(5) 0.1170(3) 0.0499(18) Uani 0.50 1 d P .
O10 O 0.3561(6) -0.0822(7) 0.1285(7) 0.171(7) Uani 0.50 1 d P .

loop_
_atom_site_aniso_label
_atom_site_aniso_U_11
_atom_site_aniso_U_22
_atom_site_aniso_U_33
_atom_site_aniso_U_23
_atom_site_aniso_U_13
_atom_site_aniso_U_12
Zn1 0.01063(19) 0.0158(2) 0.0162(2) 0.00095(15) 0.00101(13) -0.00079(15)
Zn2 0.01033(19) 0.0161(2) 0.0150(2) 0.00089(15) 0.00076(13) -0.00070(15)
O8 0.0277(16) 0.0223(16) 0.107(3) 0.0032(17) -0.0010(16) 0.0014(13)
O7 0.0233(15) 0.0194(15) 0.114(3) 0.0019(17) 0.0034(16) -0.0012(12)
N2 0.0144(13) 0.0191(15) 0.0219(15) 0.0049(12) 0.0005(11) 0.0007(12)
N1 0.0116(13) 0.0199(15) 0.0266(16) 0.0057(12) 0.0010(11) -0.0016(12)
C8 0.0142(16) 0.0302(19) 0.0292(19) 0.0061(16) 0.0023(13) 0.0016(16)
C3 0.0126(16) 0.0295(19) 0.0269(19) 0.0042(15) 0.0008(13) -0.0005(15)
C11 0.0248(18) 0.0160(16) 0.0194(16) 0.0014(14) 0.0002(13) -0.0013(15)
C12 0.0208(17) 0.0169(16) 0.0293(19) -0.0007(14) -0.0005(14) -0.0008(14)
O6 0.0236(14) 0.097(3) 0.0169(14) -0.0131(15) 0.0027(11) -0.0046(15)
O5 0.0307(15) 0.080(2) 0.0169(14) 0.0059(14) -0.0008(11) 0.0041(15)
O4 0.0197(13) 0.0114(13) 0.065(2) 0.0027(12) -0.0018(12) -0.0023(10)
O3 0.0245(14) 0.108(3) 0.0175(14) -0.0133(16) -0.0003(11) 0.0052(16)
O2 0.0235(14) 0.0114(13) 0.084(2) 0.0054(13) 0.0060(14) 0.0035(11)
C15 0.0225(18) 0.0187(17) 0.030(2) -0.0007(15) 0.0011(14) -0.0005(16)
O1 0.0341(16) 0.103(3) 0.0163(14) 0.0044(16) 0.0034(12) -0.0070(17)
C16 0.0238(19) 0.0157(17) 0.043(2) 0.0000(16) 0.0018(16) 0.0022(15)
C14 0.0192(18) 0.022(2) 0.038(2) 0.0009(16) -0.0035(15) -0.0022(15)
C18 0.0204(18) 0.020(2) 0.037(2) 0.0023(15) -0.0031(15) 0.0033(15)
C30 0.0266(18) 0.024(2) 0.0155(17) -0.0019(13) 0.0000(13) 0.0005(14)
C17 0.027(2) 0.018(2) 0.089(4) -0.002(2) -0.020(2) -0.0021(17)
C19 0.037(2) 0.037(2) 0.0178(18) 0.0045(16) 0.0067(15) 0.0039(19)
C13 0.026(2) 0.027(2) 0.064(3) -0.001(2) -0.014(2) -0.0021(17)
C10 0.0189(17) 0.0198(19) 0.035(2) 0.0033(15) 0.0011(14) -0.0023(14)
C6 0.0212(19) 0.025(2) 0.052(3) 0.0090(18) 0.0020(17) 0.0037(16)
C29 0.032(2) 0.045(2) 0.0135(17) -0.0052(16) 0.0024(15) -0.0005(18)
C9 0.0204(18) 0.025(2) 0.038(2) 0.0050(16) 0.0021(15) 0.0034(15)
C20 0.036(2) 0.060(3) 0.0155(18) 0.0050(18) 0.0025(16) 0.007(2)
C7 0.0165(18) 0.026(2) 0.060(3) 0.0135(18) 0.0018(17) -0.0035(15)
C2 0.0212(19) 0.056(3) 0.040(2) 0.023(2) -0.0015(17) -0.0012(18)
C5 0.0216(19) 0.050(3) 0.034(2) 0.0212(19) 0.0005(16) 0.0020(18)
C4 0.0207(18) 0.041(2) 0.040(2) 0.0217(19) 0.0059(16) -0.0040(17)
C1 0.0228(19) 0.047(2) 0.029(2) 0.0212(18) 0.0037(16) 0.0029(17)
C24 0.046(5) 0.077(7) 0.033(5) 0.016(5) -0.002(4) -0.023(5)
C23 0.040(5) 0.067(7) 0.026(5) 0.011(4) 0.004(4) -0.007(5)
C28 0.049(6) 0.119(11) 0.023(5) -0.025(7) -0.008(4) 0.044(8)
C27 0.037(5) 0.075(7) 0.021(4) -0.013(5) -0.003(3) 0.019(5)
C22 0.030(4) 0.054(6) 0.025(4) 0.003(4) 0.005(3) 0.006(4)
C26 0.031(5) 0.070(7) 0.030(5) -0.007(5) 0.005(4) -0.012(6)
C25 0.078(7) 0.092(7) 0.033(5) -0.009(5) 0.014(5) -0.047(6)
C21 0.085(7) 0.126(8) 0.034(5) 0.019(6) 0.017(5) 0.046(7)
O9 0.033(3) 0.026(3) 0.090(5) -0.010(3) -0.022(3) 0.008(3)
O10 0.061(5) 0.029(4) 0.42(2) -0.002(7) -0.125(9) -0.004(4)

loop_
_atom_type_symbol
_atom_type_description
_atom_type_scat_dispersion_real
_atom_type_scat_dispersion_imag
_atom_type_scat_source
C C 0.0033 0.0016 'International Tables Vol C Tables 4.2.6.8 and 6.1.1.4'
H H 0.0000 0.0000 'International Tables Vol C Tables 4.2.6.8 and 6.1.1.4'
N N 0.0061 0.0033 'International Tables Vol C Tables 4.2.6.8 and 6.1.1.4'
O O 0.0106 0.0060 'International Tables Vol C Tables 4.2.6.8 and 6.1.1.4'
Zn Zn 0.2839 1.4301 'International Tables Vol C Tables 4.2.6.8 and 6.1.1.4'

loop_
_geom_angle_atom_site_label_1
_geom_angle_atom_site_label_2
_geom_angle_atom_site_label_3
_geom_angle
_geom_angle_site_symmetry_1
_geom_angle_site_symmetry_3
N1 Zn1 O8 98.77(11) . .
N1 Zn1 O4 98.24(11) . .
O8 Zn1 O4 162.95(11) . .
N1 Zn1 O5 101.13(11) . .
O8 Zn1 O5 87.82(14) . .
O4 Zn1 O5 87.72(12) . .
N1 Zn1 O6 103.65(11) . .
O8 Zn1 O6 87.32(14) . .
O4 Zn1 O6 89.86(13) . .
O5 Zn1 O6 155.19(11) . .
N1 Zn1 Zn2 176.91(8) . .
O8 Zn1 Zn2 81.58(8) . .
O4 Zn1 Zn2 81.37(7) . .
O5 Zn1 Zn2 75.80(8) . .
O6 Zn1 Zn2 79.43(8) . .
O7 Zn2 O2 155.76(11) . .
O7 Zn2 O1 87.96(15) . .
O2 Zn2 O1 89.34(14) . .
O7 Zn2 N2 102.49(11) . .
O2 Zn2 N2 101.73(11) . .
O1 Zn2 N2 98.59(11) . .
O7 Zn2 O3 87.77(15) . .
O2 Zn2 O3 88.13(13) . .
O1 Zn2 O3 163.71(12) . .
N2 Zn2 O3 97.68(11) . .
O7 Zn2 Zn1 77.43(8) . .
O2 Zn2 Zn1 78.34(7) . .
O1 Zn2 Zn1 83.70(8) . .
N2 Zn2 Zn1 177.71(8) . .
O3 Zn2 Zn1 80.03(8) . .
C15 O8 Zn1 124.7(3) . .
C15 O7 Zn2 131.4(3) . .
C1 N2 C5 117.6(3) . .
C1 N2 Zn2 121.0(2) . .
C5 N2 Zn2 121.4(2) . .
C10 N1 C6 117.2(3) . .
C10 N1 Zn1 121.5(2) . .
C6 N1 Zn1 121.2(2) . .
C7 C8 C9 117.7(3) . .
C7 C8 C3 121.6(3) . 1_455
C9 C8 C3 120.7(3) . 1_455
C4 C3 C2 117.7(3) . .
C4 C3 C8 121.4(3) . 1_655
C2 C3 C8 120.9(3) . 1_655
O2 C11 O4 125.0(3) . .
O2 C11 C12 117.8(3) . .
O4 C11 C12 117.2(3) . .
C14 C12 C13 118.9(3) . .
C14 C12 C11 120.2(3) . .
C13 C12 C11 120.9(3) . .
C30 O6 Zn1 127.6(2) . .
C19 O5 Zn1 132.1(3) . .
C11 O4 Zn1 125.4(2) . .
C30 O3 Zn2 127.3(2) . .
C11 O2 Zn2 129.7(2) . .
O7 C15 O8 124.9(3) . .
O7 C15 C16 118.5(3) . .
O8 C15 C16 116.6(3) . .
C19 O1 Zn2 122.3(3) . .
C17 C16 C18 119.0(3) . .
C17 C16 C15 121.0(3) . .
C18 C16 C15 119.9(3) . .
C18 C14 C12 121.4(3) 1_565 .
C14 C18 C16 120.4(3) 1_545 .
O6 C30 O3 125.0(3) . .
O6 C30 C29 118.3(3) . .
O3 C30 C29 116.6(3) . .
O10 C17 C16 120.7(5) . .
O10 C17 C13 118.7(5) . 1_545
C16 C17 C13 119.8(3) . 1_545
O5 C19 O1 125.8(3) . .
O5 C19 C20 117.4(3) . .
O1 C19 C20 116.8(4) . .
O9 C13 C12 121.9(4) . .
O9 C13 C17 117.6(4) . 1_565
C12 C13 C17 120.5(4) . 1_565
N1 C10 C9 122.8(3) . .
N1 C6 C7 123.8(3) . .
C28 C29 C25 97.8(8) . .
C25 C29 C26 118.0(6) . .
C28 C29 C27 118.7(6) . .
C26 C29 C27 102.8(7) . .
C28 C29 C30 123.6(5) . .
C25 C29 C30 122.1(5) . .
C26 C29 C30 119.9(5) . .
C27 C29 C30 117.7(4) . .
C10 C9 C8 119.7(3) . .
C24 C20 C21 96.9(9) . .
C21 C20 C22 116.2(7) . .
C24 C20 C23 116.9(6) . .
C22 C20 C23 101.7(6) . .
C24 C20 C19 123.9(6) . .
C21 C20 C19 123.9(6) . .
C22 C20 C19 119.8(5) . .
C23 C20 C19 119.0(5) . .
C6 C7 C8 118.7(3) . .
C1 C2 C3 119.4(4) . .
N2 C5 C4 123.2(3) . .
C5 C4 C3 119.2(3) . .
N2 C1 C2 122.9(3) . .
C20 C24 C28 125.0(9) . 4_566
C27 C23 C20 118.4(8) 4_566 .
C29 C28 C24 120.4(9) . 4_565
C23 C27 C29 120.4(7) 4_565 .
C26 C22 C20 122.5(7) 4_566 .
C22 C26 C29 118.4(8) 4_565 .
C29 C25 C21 123.6(9) . 4_565
C25 C21 C20 120.7(10) 4_566 .

loop_
_geom_bond_atom_site_label_1
_geom_bond_atom_site_label_2
_geom_bond_distance
_geom_bond_site_symmetry_2
Zn1 N1 2.021(3) .
Zn1 O8 2.023(3) .
Zn1 O4 2.024(2) .
Zn1 O5 2.044(3) .
Zn1 O6 2.048(3) .
Zn1 Zn2 2.9209(5) .
Zn2 O7 2.006(3) .
Zn2 O2 2.017(2) .
Zn2 O1 2.020(3) .
Zn2 N2 2.026(3) .
Zn2 O3 2.039(3) .
O8 C15 1.241(4) .
O7 C15 1.228(4) .
N2 C1 1.324(4) .
N2 C5 1.331(4) .
N1 C10 1.342(4) .
N1 C6 1.342(4) .
C8 C7 1.392(5) .
C8 C9 1.394(5) .
C8 C3 1.481(5) 1_455
C3 C4 1.376(5) .
C3 C2 1.380(5) .
C3 C8 1.481(5) 1_655
C11 O2 1.243(4) .
C11 O4 1.249(4) .
C11 C12 1.499(5) .
C12 C14 1.378(5) .
C12 C13 1.392(5) .
O6 C30 1.236(4) .
O5 C19 1.227(5) .
O3 C30 1.236(4) .
C15 C16 1.499(5) .
O1 C19 1.242(5) .
C16 C17 1.392(5) .
C16 C18 1.397(5) .
C14 C18 1.376(5) 1_565
C18 C14 1.376(5) 1_545
C30 C29 1.503(5) .
C17 O10 1.348(8) .
C17 C13 1.401(6) 1_545
C19 C20 1.502(5) .
C13 O9 1.346(7) .
C13 C17 1.401(6) 1_565
C10 C9 1.372(5) .
C6 C7 1.372(5) .
C29 C28 1.330(10) .
C29 C25 1.339(11) .
C29 C26 1.421(10) .
C29 C27 1.450(9) .
C20 C24 1.299(11) .
C20 C21 1.380(12) .
C20 C22 1.412(10) .
C20 C23 1.494(10) .
C2 C1 1.378(5) .
C5 C4 1.375(5) .
C24 C28 1.384(13) 4_566
C23 C27 1.359(12) 4_566
C28 C24 1.384(13) 4_565
C27 C23 1.359(12) 4_565
C22 C26 1.368(13) 4_566
C26 C22 1.368(13) 4_565
C25 C21 1.358(14) 4_565
C21 C25 1.358(14) 4_566

loop_
_platon_squeeze_void_nr
_platon_squeeze_void_average_x
_platon_squeeze_void_average_y
_platon_squeeze_void_average_z
_platon_squeeze_void_volume
_platon_squeeze_void_count_electrons
_platon_squeeze_void_content
1 -0.066 -0.118 0.179 1106 204 ' '
